data_1516374
loop_
_publ_author_name
'Naumov, Pance'
'Lee, Sang Cheol'
'Ishizawa, Nobuo'
'Jeong, Young Gyu'
'Chung, Ihn Hee'
'Fukuzumi, Shunichi'

_publ_section_title
;
 New type of dual solid-state thermochromism: modulation of intramolecular
 charge transfer by intermolecular pi-pi interactions, kinetic trapping of
 the aci-nitro group, and reversible molecular locking.
;
_journal_issue 42
_journal_name_full 'The journal of physical chemistry. A'
_journal_page_first 11354
_journal_page_last 11366
_journal_paper_doi 10.1021/jp902517x
_journal_volume 113
_journal_year 2009
_chemical_formula_moiety C16H26N4O6.C6H6
_chemical_formula_sum 'C22 H32 N4 O6'
_chemical_formula_weight 448.52
_chemical_name_systematic
;
 ?
;
_space_group_IT_number 29
_symmetry_cell_setting orthorhombic
_symmetry_space_group_name_Hall 'P 2c -2ac'
_symmetry_space_group_name_H-M 'P c a 21'
_atom_sites_solution_hydrogens geom
_atom_sites_solution_primary direct
_atom_sites_solution_secondary difmap
_audit_creation_method SHELXL-97
_cell_angle_alpha 90.00
_cell_angle_beta 90.00
_cell_angle_gamma 90.00
_cell_formula_units_Z 4
_cell_length_a 7.6093(8)
_cell_length_b 18.2086(18)
_cell_length_c 17.2841(17)
_cell_measurement_temperature 293(2)
_cell_volume 2394.8(4)
_computing_cell_refinement 'APEX2 software (Bruker, 2007)'
_computing_data_collection 'APEX2 software (Bruker, 2007)'
_computing_data_reduction 'SAINT (Bruker, 2007)'
_computing_molecular_graphics 'DIAMOND (Brandenburg, 2005)'
_computing_publication_material 'WinGX (Farrugia, 1999)'
_computing_structure_refinement 'SHELXL-97 (Sheldrick, 2008)'
_computing_structure_solution 'SHELXS-97 (Sheldrick, 2008)'
_diffrn_ambient_temperature 293(2)
_diffrn_measured_fraction_theta_full 1.000
_diffrn_measured_fraction_theta_max 1.000
_diffrn_radiation_monochromator graphite
_diffrn_radiation_source 'fine-focus sealed tube'
_diffrn_radiation_type MoK\a
_diffrn_radiation_wavelength 0.71073
_diffrn_reflns_av_R_equivalents 0.0459
_diffrn_reflns_av_sigmaI/netI 0.0300
_diffrn_reflns_limit_h_max 7
_diffrn_reflns_limit_h_min -7
_diffrn_reflns_limit_k_max 19
_diffrn_reflns_limit_k_min -19
_diffrn_reflns_limit_l_max 18
_diffrn_reflns_limit_l_min -18
_diffrn_reflns_number 16230
_diffrn_reflns_theta_full 21.86
_diffrn_reflns_theta_max 21.86
_diffrn_reflns_theta_min 1.12
_exptl_absorpt_coefficient_mu 0.091
_exptl_absorpt_correction_type sphere
_exptl_absorpt_process_details 'SADABS (Sheldrick, 1996)'
_exptl_crystal_colour yellow
_exptl_crystal_density_diffrn 1.244
_exptl_crystal_density_method 'not measured'
_exptl_crystal_description prism
_exptl_crystal_F_000 960
_exptl_crystal_size_max 0.280
_exptl_crystal_size_mid 0.080
_exptl_crystal_size_min 0.040
_refine_diff_density_max 0.188
_refine_diff_density_min -0.191
_refine_diff_density_rms 0.081
_refine_ls_abs_structure_details 'Flack H D (1983), Acta Cryst. A39, 876-881'
_refine_ls_abs_structure_Flack 0.2(15)
_refine_ls_extinction_method none
_refine_ls_goodness_of_fit_ref 1.093
_refine_ls_hydrogen_treatment mixed
_refine_ls_matrix_type full
_refine_ls_number_parameters 305
_refine_ls_number_reflns 2863
_refine_ls_number_restraints 1
_refine_ls_restrained_S_all 1.093
_refine_ls_R_factor_all 0.0564
_refine_ls_R_factor_gt 0.0330
_refine_ls_shift/su_max 0.000
_refine_ls_shift/su_mean 0.000
_refine_ls_structure_factor_coef Fsqd
_refine_ls_weighting_details 'calc w=1/[\s^2^(Fo^2^)+(0.0536P)^2^+0.0000P] where P=(Fo^2^+2Fc^2^)/3'
_refine_ls_weighting_scheme calc
_refine_ls_wR_factor_gt 0.0751
_refine_ls_wR_factor_ref 0.0979
_reflns_number_gt 2235
_reflns_number_total 2863
_reflns_threshold_expression >2sigma(I)
_cod_data_source_file jp902517x_si_011.cif
_cod_data_source_block bdb5_5m
_cod_depositor_comments
;
The following automatic conversions were performed:

'_symmetry_cell_setting' value 'Orthorhombic' changed to
'orthorhombic' according to
/usr/data/users/saulius/automatic-downloads/retrospective/ACS/lib/dictionaries/cif_core.dic
dictionary named 'cif_core.dic' version 2.4.2 from 2011-04-26.

Automatic conversion script
Id: cif_fix_values 2281 2013-09-26 08:29:07Z andrius 
;
_cod_original_sg_symbol_H-M Pca21
_cod_database_code 1516374

loop_
_symmetry_equiv_pos_as_xyz
'x, y, z'
'-x, -y, z+1/2'
'-x+1/2, y, z+1/2'
'x+1/2, -y, z'

loop_
_atom_site_label
_atom_site_type_symbol
_atom_site_fract_x
_atom_site_fract_y
_atom_site_fract_z
_atom_site_U_iso_or_equiv
_atom_site_adp_type
_atom_site_occupancy
_atom_site_symmetry_multiplicity
_atom_site_calc_flag
_atom_site_refinement_flags
O2 O 1.1543(3) 0.65533(14) 0.56864(15) 0.0634(7) Uani 1 1 d .
O4 O 0.8205(4) 0.52468(15) 0.28409(15) 0.0805(9) Uani 1 1 d .
O1 O 1.1744(4) 0.56882(14) 0.65237(17) 0.0822(9) Uani 1 1 d .
N4 N 0.8993(4) 0.40038(17) 0.3560(2) 0.0525(9) Uani 1 1 d .
N2 N 1.1363(4) 0.59071(19) 0.58728(19) 0.0566(9) Uani 1 1 d .
O3 O 0.8854(4) 0.62819(15) 0.33517(16) 0.0898(10) Uani 1 1 d .
N1 N 1.1070(5) 0.43060(17) 0.6130(2) 0.0639(10) Uani 1 1 d .
O5 O 1.0795(5) 0.07408(15) 0.6170(2) 0.0883(11) Uani 1 1 d .
C6 C 0.9520(5) 0.44594(17) 0.4127(2) 0.0456(9) Uani 1 1 d .
O6 O 0.7677(4) 0.05739(18) 0.14180(18) 0.0861(12) Uani 1 1 d .
C1 C 1.0105(5) 0.41831(18) 0.48290(19) 0.0474(9) Uani 1 1 d .
H1 H 1.0138 0.3676 0.4888 0.057 Uiso 1 1 calc R
N3 N 0.8833(5) 0.56090(18) 0.33761(17) 0.0625(9) Uani 1 1 d .
C5 C 0.9495(5) 0.52383(17) 0.40478(19) 0.0454(8) Uani 1 1 d .
C14 C 0.8886(5) 0.20496(19) 0.2818(2) 0.0575(10) Uani 1 1 d .
H14A H 0.8428 0.1814 0.3279 0.069 Uiso 1 1 calc R
H14B H 1.0150 0.1980 0.2813 0.069 Uiso 1 1 calc R
C7 C 1.0864(5) 0.3520(2) 0.6314(2) 0.0609(10) Uani 1 1 d .
H7A H 0.9834 0.3330 0.6050 0.073 Uiso 1 1 calc R
H7B H 1.0681 0.3464 0.6866 0.073 Uiso 1 1 calc R
C3 C 1.0719(5) 0.53885(18) 0.53146(18) 0.0446(9) Uani 1 1 d .
C4 C 1.0126(5) 0.56718(19) 0.4632(2) 0.0479(9) Uani 1 1 d .
H4 H 1.0153 0.6178 0.4561 0.058 Uiso 1 1 calc R
C12 C 0.9184(5) 0.32076(18) 0.35896(19) 0.0553(10) Uani 1 1 d .
H12A H 0.8543 0.3017 0.4031 0.066 Uiso 1 1 calc R
H12B H 1.0415 0.3082 0.3655 0.066 Uiso 1 1 calc R
C2 C 1.0651(5) 0.46145(18) 0.5457(2) 0.0458(9) Uani 1 1 d .
C15 C 0.8105(5) 0.16813(18) 0.2113(2) 0.0577(10) Uani 1 1 d .
H15A H 0.6835 0.1721 0.2137 0.069 Uiso 1 1 calc R
H15B H 0.8497 0.1938 0.1653 0.069 Uiso 1 1 calc R
C16 C 0.8599(6) 0.0891(2) 0.2048(2) 0.0708(12) Uani 1 1 d .
H16A H 0.9855 0.0847 0.1966 0.085 Uiso 1 1 calc R
H16B H 0.8303 0.0636 0.2523 0.085 Uiso 1 1 calc R
C13 C 0.8495(6) 0.28595(18) 0.28568(19) 0.0579(10) Uani 1 1 d .
H13A H 0.7234 0.2933 0.2829 0.069 Uiso 1 1 calc R
H13B H 0.9022 0.3101 0.2414 0.069 Uiso 1 1 calc R
C10 C 1.0900(6) 0.19413(18) 0.5557(2) 0.0647(10) Uani 1 1 d .
H10A H 1.1101 0.2176 0.5061 0.078 Uiso 1 1 calc R
H10B H 0.9710 0.2057 0.5717 0.078 Uiso 1 1 calc R
C8 C 1.2438(5) 0.3086(2) 0.6076(3) 0.0721(11) Uani 1 1 d .
H8A H 1.3425 0.3224 0.6400 0.087 Uiso 1 1 calc R
H8B H 1.2735 0.3208 0.5546 0.087 Uiso 1 1 calc R
C9 C 1.2159(6) 0.22526(19) 0.6137(2) 0.0738(12) Uani 1 1 d .
H9A H 1.3286 0.2010 0.6075 0.089 Uiso 1 1 calc R
H9B H 1.1731 0.2139 0.6652 0.089 Uiso 1 1 calc R
C17 C 1.4954(8) 0.1992(3) 0.4236(4) 0.0955(17) Uani 1 1 d .
H17 H 1.4910 0.2480 0.4394 0.115 Uiso 1 1 calc R
C11 C 1.1060(6) 0.1124(2) 0.5458(3) 0.0797(13) Uani 1 1 d .
H11A H 1.0200 0.0958 0.5082 0.096 Uiso 1 1 calc R
H11B H 1.2219 0.1008 0.5258 0.096 Uiso 1 1 calc R
C22 C 1.5864(7) 0.1491(4) 0.4654(3) 0.0987(16) Uani 1 1 d .
H22 H 1.6458 0.1634 0.5100 0.118 Uiso 1 1 calc R
C18 C 1.4115(7) 0.1775(4) 0.3590(4) 0.1003(16) Uani 1 1 d .
H18 H 1.3504 0.2120 0.3298 0.120 Uiso 1 1 calc R
C19 C 1.4142(9) 0.1078(4) 0.3361(4) 0.1174(19) Uani 1 1 d .
H19 H 1.3543 0.0935 0.2916 0.141 Uiso 1 1 calc R
C20 C 1.5043(9) 0.0580(3) 0.3778(4) 0.1153(19) Uani 1 1 d .
H20 H 1.5065 0.0093 0.3618 0.138 Uiso 1 1 calc R
C21 C 1.5907(8) 0.0776(3) 0.4419(4) 0.1058(17) Uani 1 1 d .
H21 H 1.6530 0.0428 0.4702 0.127 Uiso 1 1 calc R
H6O H 0.801(5) 0.022(2) 0.132(2) 0.064(15) Uiso 1 1 d .
H5O H 0.976(5) 0.071(2) 0.620(2) 0.062(15) Uiso 1 1 d .
H4N H 0.871(5) 0.4164(19) 0.316(2) 0.045(12) Uiso 1 1 d .
H1N H 1.130(5) 0.457(2) 0.648(2) 0.053(12) Uiso 1 1 d .

loop_
_atom_site_aniso_label
_atom_site_aniso_U_11
_atom_site_aniso_U_22
_atom_site_aniso_U_33
_atom_site_aniso_U_23
_atom_site_aniso_U_13
_atom_site_aniso_U_12
O2 0.0698(18) 0.0384(15) 0.0819(19) -0.0102(13) -0.0013(14) -0.0059(13)
O4 0.135(3) 0.0593(18) 0.0474(14) -0.0017(15) -0.0158(17) 0.0023(17)
O1 0.129(3) 0.0614(17) 0.0560(17) -0.0099(15) -0.0154(18) -0.0140(16)
N4 0.071(2) 0.044(2) 0.042(2) -0.0032(17) -0.0040(19) -0.0037(16)
N2 0.059(2) 0.050(2) 0.061(2) -0.0128(17) 0.0068(18) -0.0005(17)
O3 0.155(3) 0.0442(18) 0.0700(19) 0.0063(14) -0.0138(18) 0.0023(17)
N1 0.102(3) 0.042(2) 0.048(2) -0.0114(18) -0.012(2) -0.0049(18)
O5 0.082(3) 0.0544(18) 0.128(3) 0.0275(17) 0.029(2) 0.0064(18)
C6 0.049(2) 0.044(2) 0.044(2) -0.0053(19) 0.0059(18) -0.0089(18)
O6 0.096(3) 0.0551(19) 0.107(3) -0.0365(18) -0.040(2) 0.0193(18)
C1 0.061(2) 0.034(2) 0.048(2) -0.0016(17) 0.0035(19) -0.0035(18)
N3 0.087(3) 0.046(2) 0.055(2) 0.0005(19) 0.0043(18) 0.0001(19)
C5 0.057(2) 0.041(2) 0.0385(19) 0.0009(18) 0.0062(17) -0.0004(18)
C14 0.066(3) 0.052(2) 0.054(2) -0.0072(18) -0.007(2) 0.001(2)
C7 0.075(3) 0.062(2) 0.046(2) -0.0043(19) -0.002(2) -0.005(2)
C3 0.047(2) 0.043(2) 0.044(2) -0.0095(18) 0.0024(17) -0.0067(18)
C4 0.051(2) 0.039(2) 0.054(2) -0.0012(19) 0.0117(19) -0.0029(17)
C12 0.075(3) 0.042(2) 0.049(2) -0.0029(17) -0.002(2) -0.0056(19)
C2 0.050(2) 0.043(2) 0.044(2) -0.0053(18) 0.0039(18) -0.0019(18)
C15 0.069(3) 0.050(2) 0.053(2) -0.0114(18) -0.007(2) -0.0005(19)
C16 0.083(3) 0.051(3) 0.079(3) -0.018(2) -0.017(3) 0.008(2)
C13 0.082(3) 0.046(2) 0.046(2) -0.0037(18) -0.005(2) -0.0030(19)
C10 0.076(3) 0.048(2) 0.071(3) 0.010(2) 0.004(2) -0.002(2)
C8 0.052(2) 0.084(3) 0.081(3) 0.013(2) -0.008(2) -0.006(2)
C9 0.075(3) 0.052(2) 0.094(3) 0.019(2) -0.011(3) 0.005(2)
C17 0.104(4) 0.065(3) 0.117(5) -0.009(3) 0.036(4) -0.010(3)
C11 0.085(3) 0.053(2) 0.101(3) 0.005(3) 0.025(3) 0.001(2)
C22 0.099(4) 0.126(5) 0.071(3) -0.008(4) 0.005(3) -0.025(4)
C18 0.091(4) 0.102(5) 0.108(4) 0.022(4) 0.006(4) 0.011(3)
C19 0.125(5) 0.126(5) 0.101(4) -0.012(5) -0.021(4) -0.020(5)
C20 0.153(6) 0.070(4) 0.123(5) -0.016(4) 0.003(5) -0.005(4)
C21 0.117(5) 0.096(5) 0.104(4) 0.028(4) 0.004(4) 0.014(4)

loop_
_atom_type_symbol
_atom_type_description
_atom_type_scat_dispersion_real
_atom_type_scat_dispersion_imag
_atom_type_scat_source
C C 0.0033 0.0016 'International Tables Vol C Tables 4.2.6.8 and 6.1.1.4'
H H 0.0000 0.0000 'International Tables Vol C Tables 4.2.6.8 and 6.1.1.4'
N N 0.0061 0.0033 'International Tables Vol C Tables 4.2.6.8 and 6.1.1.4'
O O 0.0106 0.0060 'International Tables Vol C Tables 4.2.6.8 and 6.1.1.4'

loop_
_geom_angle_atom_site_label_1
_geom_angle_atom_site_label_2
_geom_angle_atom_site_label_3
_geom_angle
C6 N4 C12 123.9(4)
C6 N4 H4N 120(3)
C12 N4 H4N 116(3)
O2 N2 O1 121.7(3)
O2 N2 C3 119.5(3)
O1 N2 C3 118.8(3)
C2 N1 C7 125.0(3)
C2 N1 H1N 118(3)
C7 N1 H1N 117(3)
C11 O5 H5O 104(3)
N4 C6 C1 120.6(3)
N4 C6 C5 122.7(3)
C1 C6 C5 116.7(3)
C16 O6 H6O 112(3)
C6 C1 C2 124.7(3)
C6 C1 H1 117.7
C2 C1 H1 117.7
O3 N3 O4 120.9(3)
O3 N3 C5 119.6(3)
O4 N3 C5 119.5(3)
C4 C5 C6 119.9(3)
C4 C5 N3 116.7(3)
C6 C5 N3 123.4(3)
C13 C14 C15 113.1(3)
C13 C14 H14A 109.0
C15 C14 H14A 109.0
C13 C14 H14B 109.0
C15 C14 H14B 109.0
H14A C14 H14B 107.8
N1 C7 C8 111.7(3)
N1 C7 H7A 109.3
C8 C7 H7A 109.3
N1 C7 H7B 109.3
C8 C7 H7B 109.3
H7A C7 H7B 107.9
C4 C3 C2 120.6(3)
C4 C3 N2 116.4(3)
C2 C3 N2 123.0(3)
C3 C4 C5 122.4(3)
C3 C4 H4 118.8
C5 C4 H4 118.8
N4 C12 C13 110.7(3)
N4 C12 H12A 109.5
C13 C12 H12A 109.5
N4 C12 H12B 109.5
C13 C12 H12B 109.5
H12A C12 H12B 108.1
N1 C2 C1 120.7(3)
N1 C2 C3 123.9(3)
C1 C2 C3 115.4(3)
C16 C15 C14 112.9(3)
C16 C15 H15A 109.0
C14 C15 H15A 109.0
C16 C15 H15B 109.0
C14 C15 H15B 109.0
H15A C15 H15B 107.8
O6 C16 C15 109.0(3)
O6 C16 H16A 109.9
C15 C16 H16A 109.9
O6 C16 H16B 109.9
C15 C16 H16B 109.9
H16A C16 H16B 108.3
C14 C13 C12 112.3(3)
C14 C13 H13A 109.1
C12 C13 H13A 109.1
C14 C13 H13B 109.1
C12 C13 H13B 109.1
H13A C13 H13B 107.9
C9 C10 C11 113.5(4)
C9 C10 H10A 108.9
C11 C10 H10A 108.9
C9 C10 H10B 108.9
C11 C10 H10B 108.9
H10A C10 H10B 107.7
C7 C8 C9 113.2(3)
C7 C8 H8A 108.9
C9 C8 H8A 108.9
C7 C8 H8B 108.9
C9 C8 H8B 108.9
H8A C8 H8B 107.8
C10 C9 C8 114.6(3)
C10 C9 H9A 108.6
C8 C9 H9A 108.6
C10 C9 H9B 108.6
C8 C9 H9B 108.6
H9A C9 H9B 107.6
C18 C17 C22 119.1(5)
C18 C17 H17 120.4
C22 C17 H17 120.4
O5 C11 C10 112.0(4)
O5 C11 H11A 109.2
C10 C11 H11A 109.2
O5 C11 H11B 109.2
C10 C11 H11B 109.2
H11A C11 H11B 107.9
C17 C22 C21 119.8(5)
C17 C22 H22 120.1
C21 C22 H22 120.1
C19 C18 C17 121.3(5)
C19 C18 H18 119.3
C17 C18 H18 119.3
C18 C19 C20 119.4(6)
C18 C19 H19 120.3
C20 C19 H19 120.3
C21 C20 C19 121.0(5)
C21 C20 H20 119.5
C19 C20 H20 119.5
C20 C21 C22 119.3(5)
C20 C21 H21 120.4
C22 C21 H21 120.4

loop_
_geom_bond_atom_site_label_1
_geom_bond_atom_site_label_2
_geom_bond_distance
O2 N2 1.228(4)
O4 N3 1.232(4)
O1 N2 1.228(4)
N4 C6 1.345(4)
N4 C12 1.458(4)
N4 H4N 0.77(4)
N2 C3 1.436(4)
O3 N3 1.226(3)
N1 C2 1.330(5)
N1 C7 1.475(5)
N1 H1N 0.80(4)
O5 C11 1.430(5)
O5 H5O 0.79(4)
C6 C1 1.387(5)
C6 C5 1.425(4)
O6 C16 1.419(5)
O6 H6O 0.70(4)
C1 C2 1.402(5)
C1 H1 0.9300
N3 C5 1.434(4)
C5 C4 1.369(5)
C14 C13 1.506(5)
C14 C15 1.512(5)
C14 H14A 0.9700
C14 H14B 0.9700
C7 C8 1.493(5)
C7 H7A 0.9700
C7 H7B 0.9700
C3 C4 1.364(5)
C3 C2 1.432(4)
C4 H4 0.9300
C12 C13 1.510(5)
C12 H12A 0.9700
C12 H12B 0.9700
C15 C16 1.491(4)
C15 H15A 0.9700
C15 H15B 0.9700
C16 H16A 0.9700
C16 H16B 0.9700
C13 H13A 0.9700
C13 H13B 0.9700
C10 C9 1.498(5)
C10 C11 1.503(5)
C10 H10A 0.9700
C10 H10B 0.9700
C8 C9 1.535(5)
C8 H8A 0.9700
C8 H8B 0.9700
C9 H9A 0.9700
C9 H9B 0.9700
C17 C18 1.346(7)
C17 C22 1.354(7)
C17 H17 0.9300
C11 H11A 0.9700
C11 H11B 0.9700
C22 C21 1.364(7)
C22 H22 0.9300
C18 C19 1.330(7)
C18 H18 0.9300
C19 C20 1.346(8)
C19 H19 0.9300
C20 C21 1.337(7)
C20 H20 0.9300
C21 H21 0.9300
